data_2013758
loop_
_publ_author_name
'H\"orner, Manfredo'
'Carratu, Vanessa S.'
'Bordinhao, Jairo'
'Silva, Angela'
'Niquet, Elke'

_publ_section_title
<i>cis</i>-Bis[1,3-bis(2-fluorophenyl)triazenido-\k^2^<i>N</i>^1^,<i>N</i>^3^]bis(pyridine-\k<i>N</i>)cadmium(II)
_journal_issue 3
_journal_name_full 'Acta Crystallographica Section C'
_journal_page_first m140
_journal_page_last m142
_journal_paper_doi 10.1107/S0108270104002380
_journal_volume 60
_journal_year 2004
_chemical_formula_iupac '[Cd (C12 H8 F2 N3)2 (C5 H5 N)2]'
_chemical_formula_moiety 'C34 H26 Cd F4 N8'
_chemical_formula_sum 'C34 H26 Cd F4 N8'
_chemical_formula_weight 735.03
_space_group_IT_number 45
_symmetry_cell_setting orthorhombic
_symmetry_space_group_name_Hall 'I 2 -2c'
_symmetry_space_group_name_H-M 'I b a 2'
_audit_creation_method 'WinGX routine CIF_UPDATE'
_cell_angle_alpha 90
_cell_angle_beta 90
_cell_angle_gamma 90
_cell_formula_units_Z 4
_cell_length_a 9.835(3)
_cell_length_b 19.229(2)
_cell_length_c 16.750(6)
_cell_measurement_reflns_used 25
_cell_measurement_temperature 208(2)
_cell_measurement_theta_max 14.031
_cell_measurement_theta_min 7.705
_cell_volume 3167.7(15)
_computing_cell_refinement 'CAD-4 Express'
_computing_data_collection 'CAD-4 Express (Enraf--Nonius, 1994)'
_computing_data_reduction 'XCAD4 (Harms & Wocadlo, 1995)'
_computing_molecular_graphics 'Ortep-3 for Windows (Farrugia, 1997) and DIAMOND (Brandenburg, 1996)'
_computing_publication_material 'WinGX (Farrugia, 1999)'
_computing_structure_refinement 'SHELXL97 (Sheldrick, 1997)'
_computing_structure_solution 'SHELXS97 (Sheldrick, 1997)'
_diffrn_measured_fraction_theta_full 0.997
_diffrn_measured_fraction_theta_max 0.997
_diffrn_measurement_device_type 'Enraf--Nonius CAD-4'
_diffrn_measurement_method \q/2\q
_diffrn_radiation_monochromator graphite
_diffrn_radiation_source 'fine-focus sealed tube'
_diffrn_radiation_type MoK\a
_diffrn_radiation_wavelength 0.71073
_diffrn_reflns_av_R_equivalents 0.0165
_diffrn_reflns_av_sigmaI/netI 0.0252
_diffrn_reflns_limit_h_max 12
_diffrn_reflns_limit_h_min -1
_diffrn_reflns_limit_k_max 25
_diffrn_reflns_limit_k_min -1
_diffrn_reflns_limit_l_max 22
_diffrn_reflns_limit_l_min -22
_diffrn_reflns_number 4462
_diffrn_reflns_theta_full 27.5
_diffrn_reflns_theta_max 27.98
_diffrn_reflns_theta_min 3.20
_diffrn_standards_decay_% 1
_diffrn_standards_interval_time 60
_diffrn_standards_number 3
_exptl_absorpt_coefficient_mu 0.751
_exptl_absorpt_correction_T_max 0.8643
_exptl_absorpt_correction_T_min 0.7789
_exptl_absorpt_correction_type psi-scan
_exptl_absorpt_process_details '(Spek, 1990)'
_exptl_crystal_colour orange--red
_exptl_crystal_density_diffrn 1.541
_exptl_crystal_density_method 'not measured'
_exptl_crystal_description prism
_exptl_crystal_F_000 1480
_exptl_crystal_size_max 0.35
_exptl_crystal_size_mid 0.30
_exptl_crystal_size_min 0.20
_refine_diff_density_max 0.253
_refine_diff_density_min -0.242
_refine_ls_abs_structure_details 'Flack (1983), 1829 Friedel pairs'
_refine_ls_abs_structure_Flack -0.03(2)
_refine_ls_extinction_coef 0.00193(13)
_refine_ls_extinction_expression Fc^*^=kFc[1+0.001xFc^2^\l^3^/sin(2\q)]^-1/4^
_refine_ls_extinction_method SHELXL97
_refine_ls_goodness_of_fit_ref 1.031
_refine_ls_hydrogen_treatment constr
_refine_ls_matrix_type full
_refine_ls_number_parameters 214
_refine_ls_number_reflns 3800
_refine_ls_number_restraints 1
_refine_ls_restrained_S_all 1.031
_refine_ls_R_factor_gt 0.0214
_refine_ls_shift/su_max 0
_refine_ls_structure_factor_coef Fsqd
_refine_ls_weighting_details 'calc w=1/[\s^2^(Fo^2^)+(0.0256P)^2^+0.7633P] where P=(Fo^2^+2Fc^2^)/3'
_refine_ls_weighting_scheme calc
_refine_ls_wR_factor_ref 0.053
_reflns_number_gt 3233
_reflns_number_total 3800
_reflns_threshold_expression I>2\s(I)
_cod_data_source_file fa1048.cif
_cod_data_source_block I
_cod_original_cell_volume 3167.6(15)
_cod_database_code 2013758
_cod_database_fobs_code 2013758

loop_
_symmetry_equiv_pos_as_xyz
'x, y, z'
'-x, y, z+1/2'
'x, -y, z+1/2'
'-x, -y, z'
'x+1/2, y+1/2, z+1/2'
'-x+1/2, y+1/2, z+1'
'x+1/2, -y+1/2, z+1'
'-x+1/2, -y+1/2, z+1/2'

loop_
_atom_site_label
_atom_site_fract_x
_atom_site_fract_y
_atom_site_fract_z
_atom_site_U_iso_or_equiv
_atom_site_adp_type
_atom_site_calc_flag
_atom_site_refinement_flags
_atom_site_occupancy
_atom_site_disorder_assembly
_atom_site_disorder_group
_atom_site_type_symbol
Cd 0.0000 0.5000 0.15184(2) 0.03215(6) Uani d S 1 . . Cd
F1 -0.33216(14) 0.46022(7) 0.10125(8) 0.0443(3) Uani d . 1 . . F
F2 0.31412(15) 0.46036(9) 0.24216(11) 0.0613(5) Uani d . 1 . . F
N11 -0.13961(18) 0.40780(9) 0.19869(10) 0.0299(4) Uani d . 1 . . N
N12 -0.0601(2) 0.38504(10) 0.25583(10) 0.0307(4) Uani d . 1 . . N
N13 0.0556(2) 0.41796(10) 0.25311(10) 0.0297(4) Uani d . 1 . . N
N31 0.1070(2) 0.43196(10) 0.05402(11) 0.0345(4) Uani d . 1 . . N
C11 -0.2649(2) 0.37376(11) 0.19365(12) 0.0301(4) Uani d . 1 . . C
C12 -0.3632(2) 0.40201(11) 0.14298(15) 0.0337(4) Uani d . 1 . . C
C13 -0.4899(3) 0.37369(14) 0.13303(12) 0.0412(6) Uani d . 1 . . C
H13 -0.5523 0.3944 0.0988 0.049 Uiso calc R 1 . . H
C14 -0.5241(3) 0.31382(15) 0.17462(15) 0.0464(7) Uani d . 1 . . C
H14 -0.6097 0.2939 0.1686 0.056 Uiso calc R 1 . . H
C15 -0.4290(3) 0.28393(13) 0.22534(14) 0.0419(5) Uani d . 1 . . C
H15 -0.4514 0.2438 0.2535 0.050 Uiso calc R 1 . . H
C16 -0.3019(2) 0.31285(11) 0.23453(13) 0.0353(5) Uani d . 1 . . C
H16 -0.2394 0.2917 0.2684 0.042 Uiso calc R 1 . . H
C21 0.1468(2) 0.40016(11) 0.31434(12) 0.0315(4) Uani d . 1 . . C
C22 0.2802(2) 0.42252(13) 0.30704(15) 0.0423(5) Uani d . 1 . . C
C23 0.3797(3) 0.40804(17) 0.36286(19) 0.0574(7) Uani d . 1 . . C
H23 0.4685 0.4233 0.3552 0.069 Uiso calc R 1 . . H
C24 0.3453(3) 0.37071(17) 0.42978(17) 0.0581(8) Uani d . 1 . . C
H24 0.4109 0.3603 0.4680 0.070 Uiso calc R 1 . . H
C25 0.2126(3) 0.34857(15) 0.44014(16) 0.0518(7) Uani d . 1 . . C
H25 0.1891 0.3238 0.4858 0.062 Uiso calc R 1 . . H
C26 0.1148(2) 0.36281(12) 0.38349(12) 0.0384(5) Uani d . 1 . . C
H26 0.0262 0.3474 0.3914 0.046 Uiso calc R 1 . . H
C32 0.1659(3) 0.45526(13) -0.01303(13) 0.0399(5) Uani d . 1 . . C
H32 0.1585 0.5023 -0.0253 0.048 Uiso calc R 1 . . H
C33 0.2367(3) 0.41286(14) -0.06455(15) 0.0457(6) Uani d . 1 . . C
H33 0.2760 0.4308 -0.1107 0.055 Uiso calc R 1 . . H
C34 0.2483(3) 0.34292(16) -0.04616(15) 0.0503(7) Uani d . 1 . . C
H34 0.2965 0.3131 -0.0795 0.060 Uiso calc R 1 . . H
C35 0.1875(3) 0.31804(14) 0.02228(15) 0.0479(6) Uani d . 1 . . C
H35 0.1935 0.2712 0.0357 0.057 Uiso calc R 1 . . H
C36 0.1176(3) 0.36399(12) 0.07044(14) 0.0404(5) Uani d . 1 . . C
H36 0.0760 0.3470 0.1163 0.049 Uiso calc R 1 . . H

loop_
_atom_site_aniso_label
_atom_site_aniso_U_11
_atom_site_aniso_U_22
_atom_site_aniso_U_33
_atom_site_aniso_U_12
_atom_site_aniso_U_13
_atom_site_aniso_U_23
Cd 0.04344(10) 0.02300(8) 0.03001(9) 0.00282(11) 0.000 0.000
F1 0.0439(8) 0.0441(8) 0.0448(7) -0.0073(7) -0.0085(6) 0.0156(7)
F2 0.0391(8) 0.0712(12) 0.0736(11) -0.0006(8) 0.0023(8) 0.0242(10)
N11 0.0304(9) 0.0288(9) 0.0306(8) 0.0025(7) -0.0020(7) 0.0014(7)
N12 0.0344(9) 0.0281(9) 0.0295(8) 0.0040(8) 0.0003(7) -0.0019(7)
N13 0.0303(9) 0.0300(9) 0.0288(9) 0.0040(8) -0.0017(7) 0.0001(7)
N31 0.0373(11) 0.0298(10) 0.0365(10) 0.0001(8) 0.0008(8) -0.0021(8)
C11 0.0334(11) 0.0279(10) 0.0291(10) -0.0004(9) 0.0025(8) -0.0025(8)
C12 0.0377(10) 0.0324(9) 0.0311(12) -0.0038(8) -0.0012(10) 0.0022(10)
C13 0.0349(11) 0.0501(12) 0.0386(15) -0.0006(11) -0.0045(9) 0.0035(8)
C14 0.0408(15) 0.0524(15) 0.0460(14) -0.0143(11) 0.0008(9) -0.0019(10)
C15 0.0478(14) 0.0343(12) 0.0437(13) -0.0082(11) 0.0072(11) 0.0038(10)
C16 0.0416(12) 0.0288(10) 0.0354(10) 0.0006(9) 0.0000(10) 0.0007(9)
C21 0.0349(10) 0.0269(10) 0.0328(10) 0.0087(9) -0.0045(9) -0.0038(8)
C22 0.0378(12) 0.0393(12) 0.0499(13) 0.0072(10) -0.0038(10) -0.0003(11)
C23 0.0393(14) 0.0616(19) 0.0713(18) 0.0063(14) -0.0172(13) -0.0084(15)
C24 0.0579(17) 0.0639(18) 0.0524(14) 0.0246(15) -0.0223(13) -0.0072(14)
C25 0.0656(19) 0.0494(15) 0.0404(13) 0.0202(14) -0.0067(13) 0.0050(11)
C26 0.0419(12) 0.0366(11) 0.0368(13) 0.0099(10) -0.0009(9) 0.0022(8)
C32 0.0410(13) 0.0401(13) 0.0388(11) -0.0066(11) 0.0002(9) -0.0001(10)
C33 0.0403(13) 0.0584(16) 0.0386(11) -0.0074(12) 0.0046(10) -0.0024(12)
C34 0.0474(14) 0.0614(17) 0.0420(12) 0.0157(13) 0.0025(11) -0.0155(12)
C35 0.0620(16) 0.0393(13) 0.0423(13) 0.0128(12) -0.0025(12) -0.0068(11)
C36 0.0535(15) 0.0335(12) 0.0343(10) 0.0049(11) 0.0019(10) -0.0014(9)

loop_
_atom_type_symbol
_atom_type_description
_atom_type_scat_dispersion_real
_atom_type_scat_dispersion_imag
_atom_type_scat_source
C C 0.0033 0.0016 'International Tables Vol C Tables 4.2.6.8 and 6.1.1.4'
H H 0 0 'International Tables Vol C Tables 4.2.6.8 and 6.1.1.4'
Cd Cd -0.8075 1.2024 'International Tables Vol C Tables 4.2.6.8 and 6.1.1.4'
F F 0.0171 0.0103 'International Tables Vol C Tables 4.2.6.8 and 6.1.1.4'
N N 0.0061 0.0033 'International Tables Vol C Tables 4.2.6.8 and 6.1.1.4'

loop_
_geom_angle_atom_site_label_1
_geom_angle_atom_site_label_2
_geom_angle_atom_site_label_3
_geom_angle_site_symmetry_1
_geom_angle_site_symmetry_3
_geom_angle
_geom_angle_publ_flag
N31 Cd N31 . 4_565 91.40(10) yes
N31 Cd N11 . . 94.24(6) yes
N31 Cd N11 4_565 . 112.80(6) yes
N11 Cd N11 4_565 . 141.42(8) yes
N31 Cd N13 . 4_565 166.03(6) yes
N31 Cd N13 . . 91.44(6) yes
N11 Cd N13 4_565 . 97.26(6) yes
N11 Cd N13 . . 53.33(6) yes
N13 Cd N13 4_565 . 89.09(9) yes
C12 F1 C24 . 2_554 90.53(13) no
C22 F2 C13 . 1_655 109.57(14) no
N12 N11 C11 . . 114.43(17) no
N12 N11 Cd . . 98.37(13) no
C11 N11 Cd . . 147.03(13) no
N13 N12 N11 . . 109.46(17) yes
N12 N13 C21 . . 114.45(18) no
N12 N13 Cd . . 98.42(12) no
C21 N13 Cd . . 145.93(16) no
C36 N31 C32 . . 117.7(2) no
C36 N31 Cd . . 115.82(16) no
C32 N31 Cd . . 126.33(16) no
C12 C11 N11 . . 117.70(18) no
C12 C11 C16 . . 116.2(2) no
N11 C11 C16 . . 126.11(19) no
F1 C12 C13 . . 118.1(2) no
F1 C12 C11 . . 118.62(18) no
C13 C12 C11 . . 123.3(2) no
C12 C13 C14 . . 119.3(2) no
C12 C13 H13 . . 120.4 no
C14 C13 H13 . . 120.4 no
C13 C14 C15 . . 119.2(2) no
C13 C14 H14 . . 120.4 no
C15 C14 H14 . . 120.4 no
C16 C15 C14 . . 120.9(2) no
C16 C15 H15 . . 119.6 no
C14 C15 H15 . . 119.6 no
C15 C16 C11 . . 121.2(2) no
C15 C16 H16 . . 119.4 no
C11 C16 H16 . . 119.4 no
C22 C21 C26 . . 116.5(2) no
C22 C21 N13 . . 117.7(2) no
C26 C21 N13 . . 125.8(2) no
F2 C22 C23 . . 118.6(2) no
F2 C22 C21 . . 118.2(2) no
C23 C22 C21 . . 123.3(3) no
C24 C23 C22 . . 118.8(3) no
C24 C23 H23 . . 120.6 no
C22 C23 H23 . . 120.6 no
C23 C24 C25 . . 119.7(3) no
C23 C24 H24 . . 120.1 no
C25 C24 H24 . . 120.1 no
C26 C25 C24 . . 120.7(3) no
C26 C25 H25 . . 119.6 no
C24 C25 H25 . . 119.6 no
C25 C26 C21 . . 121.0(2) no
C25 C26 H26 . . 119.5 no
C21 C26 H26 . . 119.5 no
N31 C32 C33 . . 123.1(2) no
N31 C32 H32 . . 118.5 no
C33 C32 H32 . . 118.5 no
C32 C33 C34 . . 118.5(2) no
C32 C33 H33 . . 120.7 no
C34 C33 H33 . . 120.7 no
C35 C34 C33 . . 119.1(2) no
C35 C34 H34 . . 120.4 no
C33 C34 H34 . . 120.4 no
C34 C35 C36 . . 118.7(2) no
C34 C35 H35 . . 120.7 no
C36 C35 H35 . . 120.7 no
N31 C36 C35 . . 122.9(2) no
N31 C36 H36 . . 118.5 no
C35 C36 H36 . . 118.5 no

loop_
_geom_bond_atom_site_label_1
_geom_bond_atom_site_label_2
_geom_bond_site_symmetry_2
_geom_bond_distance
_geom_bond_publ_flag
Cd N31 . 2.3461(19) yes
Cd N31 4_565 2.3461(19) no
Cd N11 4_565 2.3757(18) no
Cd N11 . 2.3757(18) yes
Cd N13 4_565 2.3800(19) no
Cd N13 . 2.3800(19) yes
F1 C12 . 1.354(2) no
F1 C24 2_554 3.351(3) no
F2 C22 . 1.350(3) no
F2 C13 1_655 3.136(3) no
N11 N12 . 1.311(2) yes
N11 C11 . 1.398(3) yes
N12 N13 . 1.303(3) yes
N13 C21 . 1.405(3) yes
N31 C36 . 1.340(3) no
N31 C32 . 1.341(3) no
C11 C12 . 1.397(3) no
C11 C16 . 1.405(3) no
C12 C13 . 1.370(3) no
C13 C14 . 1.387(4) no
C13 H13 . 0.9300 no
C14 C15 . 1.388(4) no
C14 H14 . 0.9300 no
C15 C16 . 1.377(3) no
C15 H15 . 0.9300 no
C16 H16 . 0.9300 no
C21 C22 . 1.385(3) no
C21 C26 . 1.399(3) no
C22 C23 . 1.382(4) no
C23 C24 . 1.374(4) no
C23 H23 . 0.9300 no
C24 C25 . 1.384(4) no
C24 H24 . 0.9300 no
C25 C26 . 1.378(3) no
C25 H25 . 0.9300 no
C26 H26 . 0.9300 no
C32 C33 . 1.377(3) no
C32 H32 . 0.9300 no
C33 C34 . 1.384(4) no
C33 H33 . 0.9300 no
C34 C35 . 1.379(4) no
C34 H34 . 0.9300 no
C35 C36 . 1.380(3) no
C35 H35 . 0.9300 no
C36 H36 . 0.9300 no
